data_1562701
loop_
_publ_author_name
'Deng, Qian'
'Huang, Yilan'
'Peng, Zhenshan'
'Dai, Zengjin'
'Lin, Minru'
'Cai, Tiejun'

_publ_section_title
;
 Crystal structure and catalytic properties of three inorganic--organic
 hybrid constructed from heteropolymolybdate and aminopyridine
;
_journal_name_full 'Journal of Solid State Chemistry'
_journal_page_first 60
_journal_page_last 69
_journal_paper_doi 10.1016/j.jssc.2013.01.003
_journal_volume 200
_journal_year 2013
_chemical_formula_sum 'C25 H47 Mo12 N11 O46 Si'
_chemical_formula_weight 2417.10
_space_group_IT_number 86
_space_group_name_Hall '-P 4bc'
_space_group_name_H-M_alt 'P 42/n :2'
_symmetry_cell_setting tetragonal
_symmetry_space_group_name_H-M 'P 42/n :2'
_atom_sites_solution_hydrogens geom
_atom_sites_solution_primary direct
_atom_sites_solution_secondary difmap
_audit_creation_method SHELXL-97
_cell_angle_alpha 90.00
_cell_angle_beta 90.00
_cell_angle_gamma 90.00
_cell_formula_units_Z 4
_cell_length_a 14.3504(2)
_cell_length_b 14.3504(2)
_cell_length_c 29.0183(6)
_cell_measurement_temperature 293(2)
_cell_volume 5975.85(17)
_computing_structure_refinement 'SHELXL-97 (Sheldrick, 1997)'
_computing_structure_solution 'SHELXS-97 (Sheldrick, 1990)'
_diffrn_ambient_temperature 293(2)
_diffrn_measured_fraction_theta_full 0.996
_diffrn_measured_fraction_theta_max 0.996
_diffrn_radiation_monochromator graphite
_diffrn_radiation_source 'fine-focus sealed tube'
_diffrn_radiation_type MoK\a
_diffrn_radiation_wavelength 0.71073
_diffrn_reflns_av_R_equivalents 0.0358
_diffrn_reflns_av_sigmaI/netI 0.0312
_diffrn_reflns_limit_h_max 18
_diffrn_reflns_limit_h_min -18
_diffrn_reflns_limit_k_max 18
_diffrn_reflns_limit_k_min -12
_diffrn_reflns_limit_l_max 34
_diffrn_reflns_limit_l_min -38
_diffrn_reflns_number 34675
_diffrn_reflns_theta_full 27.91
_diffrn_reflns_theta_max 27.91
_diffrn_reflns_theta_min 1.58
_exptl_absorpt_coefficient_mu 2.566
_exptl_absorpt_correction_T_max 0.5663
_exptl_absorpt_correction_T_min 0.4940
_exptl_absorpt_correction_type multi-scan
_exptl_crystal_density_diffrn 2.685
_exptl_crystal_density_method 'not measured'
_exptl_crystal_F_000 4636
_exptl_crystal_size_max 0.32
_exptl_crystal_size_mid 0.27
_exptl_crystal_size_min 0.25
_refine_diff_density_max 1.348
_refine_diff_density_min -0.728
_refine_diff_density_rms 0.155
_refine_ls_extinction_method none
_refine_ls_goodness_of_fit_ref 1.082
_refine_ls_hydrogen_treatment constr
_refine_ls_matrix_type full
_refine_ls_number_parameters 430
_refine_ls_number_reflns 7124
_refine_ls_number_restraints 38
_refine_ls_restrained_S_all 1.080
_refine_ls_R_factor_all 0.0784
_refine_ls_R_factor_gt 0.0484
_refine_ls_shift/su_max 0.002
_refine_ls_shift/su_mean 0.000
_refine_ls_structure_factor_coef Fsqd
_refine_ls_weighting_details 'calc w=1/[\s^2^(Fo^2^)+(0.0545P)^2^+31.9511P] where P=(Fo^2^+2Fc^2^)/3'
_refine_ls_weighting_scheme calc
_refine_ls_wR_factor_gt 0.1268
_refine_ls_wR_factor_ref 0.1462
_reflns_number_gt 4823
_reflns_number_total 7124
_reflns_threshold_expression >2sigma(I)
_cod_data_source_file JSSC-2013-200-60.cif
_cod_data_source_block hyl2
_cod_depositor_comments
;
The following automatic conversions were performed:

data item '_symmetry_cell_setting' value 'Tetragonal' was changed to
'tetragonal' in accordance with the built-in table derived from the
CIF Core dictionary named 'cif_core.dic' version 2.4.5 last updated
on 2014-11-21.

Automatic conversion script
Id: cif_fix_values 8369 2020-08-20 11:38:08Z andrius 

2022-09-18
Z value and formula fixed to values more according to usual
chemical conventions.                 miguel
;
_cod_original_formula_sum 'C50 H94 Mo24 N22 O92 Si2'
_cod_original_formula_weight 4834.20
_cod_original_formula_units_Z 2
_cod_original_sg_symbol_H-M P42/n
_cod_database_code 1562701

loop_
_symmetry_equiv_pos_as_xyz
'x, y, z'
'-y, x+1/2, z+1/2'
'-x+1/2, -y+1/2, z'
'y+1/2, -x, z+1/2'
'-x, -y, -z'
'y, -x-1/2, -z-1/2'
'x-1/2, y-1/2, -z'
'-y-1/2, x, -z-1/2'

loop_
_atom_site_label
_atom_site_type_symbol
_atom_site_fract_x
_atom_site_fract_y
_atom_site_fract_z
_atom_site_U_iso_or_equiv
_atom_site_adp_type
_atom_site_occupancy
_atom_site_symmetry_multiplicity
_atom_site_calc_flag
_atom_site_refinement_flags
_atom_site_disorder_assembly
_atom_site_disorder_group
Mo1 Mo 0.87704(4) 0.36396(4) 0.942097(19) 0.03580(16) Uani 1 1 d . . .
Mo2 Mo 0.99321(4) 0.23075(4) 0.85187(2) 0.03558(16) Uani 1 1 d . . .
Mo3 Mo 0.64473(4) 0.38992(4) 0.939042(19) 0.03559(16) Uani 1 1 d . . .
Mo4 Mo 0.86675(4) 0.11849(4) 0.770599(19) 0.03512(16) Uani 1 1 d . . .
Mo5 Mo 0.77930(5) 0.49208(4) 0.85848(2) 0.03928(17) Uani 1 1 d . . .
Mo6 Mo 0.88744(4) 0.35199(4) 0.767860(19) 0.03678(16) Uani 1 1 d . . .
Si1 Si 0.7500 0.2500 0.85505(7) 0.0157(4) Uani 1 2 d S . .
O1 O 0.9594(3) 0.3204(3) 0.89471(15) 0.0346(10) Uani 1 1 d . . .
O2 O 0.8596(3) 0.2384(3) 0.95740(14) 0.0341(10) Uani 1 1 d . . .
O3 O 0.6816(3) 0.4988(3) 0.90630(15) 0.0370(11) Uani 1 1 d . . .
O4 O 0.7628(3) 0.3976(3) 0.97195(14) 0.0349(10) Uani 1 1 d . . .
O5 O 0.9422(3) 0.1410(3) 0.89347(15) 0.0359(10) Uani 1 1 d . . .
O6 O 0.7591(3) 0.3417(3) 0.88708(13) 0.0265(9) Uani 1 1 d . . .
O7 O 0.8419(3) 0.2412(3) 0.82271(13) 0.0270(9) Uani 1 1 d . . .
O8 O 0.8670(3) 0.4794(3) 0.90742(16) 0.0372(10) Uani 1 1 d . . .
O9 O 0.9815(3) 0.1348(3) 0.80364(15) 0.0354(10) Uani 1 1 d . . .
O10 O 0.9981(3) 0.3200(3) 0.80289(15) 0.0360(10) Uani 1 1 d . . .
O11 O 0.8601(3) 0.4413(3) 0.81511(15) 0.0366(10) Uani 1 1 d . . .
O12 O 0.8977(3) 0.2336(3) 0.73780(14) 0.0365(10) Uani 1 1 d . . .
O13 O 0.7398(3) 0.1405(3) 0.75222(14) 0.0349(10) Uani 1 1 d . . .
O14 O 0.8195(3) 0.0404(3) 0.81612(15) 0.0343(10) Uani 1 1 d . . .
O15 O 0.9495(3) 0.4009(4) 0.98264(16) 0.0425(12) Uani 1 1 d . . .
O16 O 0.7884(4) 0.6067(3) 0.84950(17) 0.0455(12) Uani 1 1 d . . .
O17 O 0.5784(3) 0.4403(3) 0.98003(16) 0.0386(11) Uani 1 1 d . . .
O18 O 1.1071(3) 0.2190(4) 0.86065(16) 0.0420(12) Uani 1 1 d . . .
O19 O 0.9015(4) 0.0444(4) 0.73000(16) 0.0455(12) Uani 1 1 d . . .
O20 O 0.9370(4) 0.4185(4) 0.72736(16) 0.0448(12) Uani 1 1 d . . .
N5 N 0.0872(12) 0.7597(19) 0.9393(9) 0.351(14) Uani 1 1 d DU . .
H5A H 0.0334 0.7606 0.9262 0.421 Uiso 1 1 calc R . .
H5B H 0.0911 0.7601 0.9689 0.421 Uiso 1 1 calc R . .
N6 N 0.2500 0.7500 0.8404(4) 0.111(5) Uani 1 2 d SD . .
C12 C 0.2500 0.7500 0.9379(4) 0.090(5) Uani 1 2 d SD . .
H12 H 0.2500 0.7500 0.9699 0.107 Uiso 1 2 calc SR . .
C13 C 0.1682(5) 0.7578(7) 0.9125(3) 0.100(4) Uani 1 1 d D . .
C14 C 0.1690(8) 0.7571(9) 0.8656(4) 0.104(4) Uani 1 1 d DU . .
H14 H 0.1126 0.7616 0.8499 0.125 Uiso 1 1 calc R . .
N1 N 0.5994(7) 0.7303(8) 0.8885(4) 0.111(4) Uani 1 1 d U . .
H1A H 0.5803 0.6787 0.8768 0.133 Uiso 1 1 d R . .
H1B H 0.6102 0.7773 0.8709 0.133 Uiso 1 1 d R . .
N2 N 0.6098(11) 0.6804(13) 1.0116(6) 0.151(6) Uani 1 1 d U . .
H2 H 0.5991 0.6336 1.0293 0.181 Uiso 1 1 d R . .
C1 C 0.5952(8) 0.6597(7) 0.9699(8) 0.136(7) Uani 1 1 d . . .
H1 H 0.5738 0.6015 0.9606 0.163 Uiso 1 1 calc R . .
C2 C 0.6150(8) 0.7364(7) 0.9369(4) 0.083(3) Uani 1 1 d . . .
C3 C 0.6400(8) 0.8198(7) 0.9568(4) 0.080(3) Uani 1 1 d . . .
H3 H 0.6491 0.8721 0.9384 0.096 Uiso 1 1 calc R . .
C4 C 0.6509(9) 0.8258(11) 1.0015(5) 0.109(4) Uani 1 1 d . . .
H4 H 0.6711 0.8819 1.0141 0.131 Uiso 1 1 calc R . .
C5 C 0.6336(9) 0.7522(13) 1.0302(5) 0.115(4) Uani 1 1 d U . .
H5 H 0.6397 0.7569 1.0620 0.138 Uiso 1 1 calc R . .
N3 N 0.3549(6) 0.4935(6) 0.9240(2) 0.071(2) Uani 1 1 d . . .
H3A H 0.4021 0.4734 0.9087 0.085 Uiso 1 1 d R . .
H3B H 0.3622 0.5141 0.9516 0.085 Uiso 1 1 d R . .
N4 N 0.1705(5) 0.4575(4) 0.8420(2) 0.0487(16) Uani 1 1 d . . .
H4A H 0.1655 0.4371 0.8142 0.058 Uiso 1 1 d R . .
C6 C 0.2536(6) 0.4606(6) 0.8598(3) 0.052(2) Uani 1 1 d . . .
H6 H 0.3042 0.4402 0.8425 0.062 Uiso 1 1 calc R . .
C7 C 0.2682(6) 0.4940(5) 0.9042(3) 0.051(2) Uani 1 1 d . . .
C8 C 0.1893(7) 0.5223(6) 0.9274(3) 0.057(2) Uani 1 1 d . . .
H8 H 0.1950 0.5458 0.9572 0.068 Uiso 1 1 calc R . .
C9 C 0.1040(7) 0.5170(6) 0.9081(3) 0.061(2) Uani 1 1 d . . .
H9 H 0.0519 0.5351 0.9250 0.074 Uiso 1 1 calc R . .
C10 C 0.0935(6) 0.4848(5) 0.8636(3) 0.0499(19) Uani 1 1 d . . .
H10 H 0.0354 0.4823 0.8494 0.060 Uiso 1 1 calc R . .
O3W O 0.7063(13) 0.8353(12) 0.7483(6) 0.245(8) Uani 1 1 d U . .
H5W H 0.6643 0.7964 0.7406 0.367 Uiso 1 1 d R . .
H6W H 0.6901 0.8904 0.7411 0.367 Uiso 1 1 d R . .
O1W O 0.1829(4) 0.3730(3) 0.75730(16) 0.0431(12) Uani 1 1 d . . .
H1W H 0.1687 0.3166 0.7518 0.065 Uiso 1 1 d R . .
H2W H 0.1747 0.4009 0.7318 0.065 Uiso 1 1 d R . .
O2W O 0.5038(4) 0.5559(5) 0.8590(2) 0.072(2) Uani 1 1 d . . .
H3W H 0.4892 0.5533 0.8307 0.108 Uiso 1 1 d R . .
H4W H 0.5494 0.5181 0.8600 0.108 Uiso 1 1 d R . .

loop_
_atom_site_aniso_label
_atom_site_aniso_U_11
_atom_site_aniso_U_22
_atom_site_aniso_U_33
_atom_site_aniso_U_23
_atom_site_aniso_U_13
_atom_site_aniso_U_12
Mo1 0.0377(3) 0.0422(3) 0.0275(3) -0.0077(2) -0.0091(2) -0.0012(3)
Mo2 0.0262(3) 0.0475(4) 0.0331(3) -0.0045(3) 0.0009(2) 0.0015(2)
Mo3 0.0342(3) 0.0458(3) 0.0267(3) -0.0093(2) 0.0034(2) 0.0081(3)
Mo4 0.0404(3) 0.0385(3) 0.0264(3) -0.0095(2) 0.0091(2) -0.0015(2)
Mo5 0.0539(4) 0.0292(3) 0.0347(3) 0.0011(2) -0.0009(3) -0.0049(3)
Mo6 0.0389(3) 0.0448(3) 0.0266(3) 0.0106(2) 0.0044(2) -0.0099(3)
Si1 0.0177(9) 0.0212(10) 0.0083(8) 0.000 0.000 -0.0014(8)
O1 0.038(2) 0.037(2) 0.029(2) -0.0019(19) 0.0052(19) -0.005(2)
O2 0.038(2) 0.038(2) 0.026(2) -0.0006(18) 0.0081(19) 0.002(2)
O3 0.039(3) 0.042(3) 0.030(2) 0.002(2) 0.0016(19) 0.010(2)
O4 0.033(2) 0.049(3) 0.023(2) -0.0009(19) 0.0017(18) 0.003(2)
O5 0.040(2) 0.034(2) 0.034(2) 0.0012(19) 0.006(2) 0.0045(19)
O6 0.028(2) 0.029(2) 0.023(2) -0.0002(16) -0.0027(16) 0.0007(17)
O7 0.030(2) 0.029(2) 0.021(2) -0.0016(16) 0.0008(17) -0.0019(17)
O8 0.035(2) 0.041(3) 0.035(2) 0.002(2) -0.004(2) -0.004(2)
O9 0.037(2) 0.037(2) 0.031(2) -0.0016(19) -0.0011(19) 0.000(2)
O10 0.040(3) 0.040(3) 0.028(2) 0.0015(19) -0.0021(19) -0.007(2)
O11 0.036(2) 0.044(3) 0.030(2) -0.006(2) -0.0012(19) -0.003(2)
O12 0.047(3) 0.041(3) 0.021(2) -0.0001(19) 0.0004(19) -0.003(2)
O13 0.038(2) 0.045(3) 0.022(2) 0.0047(19) -0.0001(18) -0.001(2)
O14 0.032(2) 0.041(3) 0.030(2) 0.0075(19) 0.0021(19) 0.0010(19)
O15 0.039(3) 0.057(3) 0.032(3) -0.016(2) -0.009(2) -0.003(2)
O16 0.066(3) 0.029(2) 0.041(3) -0.002(2) -0.008(2) -0.003(2)
O17 0.040(3) 0.042(3) 0.034(2) -0.007(2) 0.008(2) 0.003(2)
O18 0.025(2) 0.059(3) 0.042(3) -0.004(2) 0.001(2) 0.003(2)
O19 0.054(3) 0.053(3) 0.030(3) -0.010(2) 0.008(2) 0.012(2)
O20 0.053(3) 0.053(3) 0.029(2) 0.008(2) 0.010(2) -0.018(2)
N5 0.351(14) 0.351(14) 0.351(14) 0.0000(10) -0.0002(10) 0.0000(10)
N6 0.149(15) 0.061(8) 0.123(13) 0.000 0.000 0.003(8)
C12 0.122(15) 0.047(8) 0.099(13) 0.000 0.000 -0.023(9)
C13 0.117(11) 0.045(6) 0.137(12) -0.005(7) 0.010(9) -0.009(6)
C14 0.105(4) 0.104(4) 0.104(4) -0.0001(10) 0.0002(10) 0.0002(10)
N1 0.111(4) 0.111(4) 0.111(4) -0.0007(10) 0.0008(10) -0.0010(10)
N2 0.151(6) 0.151(6) 0.151(6) 0.0010(10) 0.0004(10) 0.0004(10)
C1 0.068(7) 0.040(6) 0.30(2) -0.008(10) 0.036(11) 0.003(5)
C2 0.084(7) 0.064(6) 0.102(9) 0.008(6) 0.028(6) -0.005(5)
C3 0.104(9) 0.054(6) 0.083(8) 0.008(5) 0.008(6) -0.010(6)
C4 0.104(10) 0.150(13) 0.073(8) -0.003(9) 0.018(7) 0.019(9)
C5 0.089(9) 0.192(12) 0.064(7) -0.010(9) 0.028(7) 0.011(9)
N3 0.080(6) 0.088(6) 0.045(4) -0.012(4) -0.014(4) -0.009(4)
N4 0.075(5) 0.044(4) 0.027(3) -0.002(3) -0.008(3) -0.005(3)
C6 0.070(6) 0.055(5) 0.030(4) -0.003(3) 0.000(4) 0.004(4)
C7 0.076(6) 0.041(4) 0.035(4) -0.001(3) -0.015(4) -0.008(4)
C8 0.084(6) 0.056(5) 0.030(4) -0.015(3) 0.012(4) -0.017(5)
C9 0.076(6) 0.059(5) 0.049(5) -0.018(4) 0.018(4) -0.016(5)
C10 0.062(5) 0.044(4) 0.044(4) 0.005(3) -0.004(4) -0.010(4)
O3W 0.245(8) 0.245(8) 0.244(8) -0.0004(10) -0.0001(10) 0.0008(10)
O1W 0.062(3) 0.039(3) 0.029(2) 0.001(2) 0.006(2) -0.010(2)
O2W 0.075(4) 0.086(5) 0.056(4) -0.024(3) -0.032(3) 0.037(4)

loop_
_atom_type_symbol
_atom_type_description
_atom_type_scat_dispersion_real
_atom_type_scat_dispersion_imag
_atom_type_scat_source
C C 0.0033 0.0016 'International Tables Vol C Tables 4.2.6.8 and 6.1.1.4'
H H 0.0000 0.0000 'International Tables Vol C Tables 4.2.6.8 and 6.1.1.4'
Mo Mo -1.6832 0.6857 'International Tables Vol C Tables 4.2.6.8 and 6.1.1.4'
N N 0.0061 0.0033 'International Tables Vol C Tables 4.2.6.8 and 6.1.1.4'
O O 0.0106 0.0060 'International Tables Vol C Tables 4.2.6.8 and 6.1.1.4'
Si Si 0.0817 0.0704 'International Tables Vol C Tables 4.2.6.8 and 6.1.1.4'

loop_
_geom_angle_atom_site_label_1
_geom_angle_atom_site_label_2
_geom_angle_atom_site_label_3
_geom_angle
_geom_angle_site_symmetry_1
_geom_angle_site_symmetry_3
O15 Mo1 O2 102.9(2) . .
O15 Mo1 O4 97.8(2) . .
O2 Mo1 O4 91.19(19) . .
O15 Mo1 O1 103.1(2) . .
O2 Mo1 O1 86.51(18) . .
O4 Mo1 O1 158.99(19) . .
O15 Mo1 O8 98.2(2) . .
O2 Mo1 O8 158.89(19) . .
O4 Mo1 O8 87.46(19) . .
O1 Mo1 O8 87.26(19) . .
O15 Mo1 O6 168.1(2) . .
O2 Mo1 O6 86.20(17) . .
O4 Mo1 O6 74.04(16) . .
O1 Mo1 O6 84.97(17) . .
O8 Mo1 O6 73.17(16) . .
O18 Mo2 O1 103.0(2) . .
O18 Mo2 O5 102.2(2) . .
O1 Mo2 O5 86.80(19) . .
O18 Mo2 O10 98.4(2) . .
O1 Mo2 O10 92.45(19) . .
O5 Mo2 O10 159.04(19) . .
O18 Mo2 O9 97.0(2) . .
O1 Mo2 O9 159.88(19) . .
O5 Mo2 O9 86.84(19) . .
O10 Mo2 O9 86.77(19) . .
O18 Mo2 O7 167.43(19) . .
O1 Mo2 O7 87.41(17) . .
O5 Mo2 O7 85.19(17) . .
O10 Mo2 O7 73.85(17) . .
O9 Mo2 O7 73.05(16) . .
O17 Mo3 O5 102.9(2) . 3_655
O17 Mo3 O3 99.0(2) . .
O5 Mo3 O3 91.5(2) 3_655 .
O17 Mo3 O2 101.4(2) . 3_655
O5 Mo3 O2 86.98(19) 3_655 3_655
O3 Mo3 O2 159.34(19) . 3_655
O17 Mo3 O4 97.0(2) . .
O5 Mo3 O4 160.01(19) 3_655 .
O3 Mo3 O4 87.5(2) . .
O2 Mo3 O4 86.92(19) 3_655 .
O17 Mo3 O6 168.51(19) . .
O5 Mo3 O6 86.68(17) 3_655 .
O3 Mo3 O6 74.08(16) . .
O2 Mo3 O6 85.26(17) 3_655 .
O4 Mo3 O6 73.85(16) . .
O19 Mo4 O14 103.1(2) . .
O19 Mo4 O9 100.0(2) . .
O14 Mo4 O9 91.78(19) . .
O19 Mo4 O13 101.1(2) . .
O14 Mo4 O13 87.20(18) . .
O9 Mo4 O13 158.50(19) . .
O19 Mo4 O12 97.3(2) . .
O14 Mo4 O12 159.45(19) . .
O9 Mo4 O12 86.87(19) . .
O13 Mo4 O12 86.64(19) . .
O19 Mo4 O7 168.8(2) . .
O14 Mo4 O7 86.53(17) . .
O9 Mo4 O7 73.58(16) . .
O13 Mo4 O7 84.92(17) . .
O12 Mo4 O7 73.41(16) . .
O16 Mo5 O11 103.4(2) . .
O16 Mo5 O8 99.1(2) . .
O11 Mo5 O8 93.2(2) . .
O16 Mo5 O14 101.3(2) . 3_655
O11 Mo5 O14 86.15(19) . 3_655
O8 Mo5 O14 159.2(2) . 3_655
O16 Mo5 O3 96.7(2) . .
O11 Mo5 O3 159.6(2) . .
O8 Mo5 O3 87.12(19) . .
O14 Mo5 O3 86.41(19) 3_655 .
O16 Mo5 O6 167.7(2) . .
O11 Mo5 O6 87.47(18) . .
O8 Mo5 O6 74.22(17) . .
O14 Mo5 O6 84.96(17) 3_655 .
O3 Mo5 O6 72.94(17) . .
O20 Mo6 O13 102.1(2) . 3_655
O20 Mo6 O12 98.8(2) . .
O13 Mo6 O12 90.9(2) 3_655 .
O20 Mo6 O11 102.0(2) . .
O13 Mo6 O11 86.31(19) 3_655 .
O12 Mo6 O11 159.12(19) . .
O20 Mo6 O10 98.9(2) . .
O13 Mo6 O10 158.83(18) 3_655 .
O12 Mo6 O10 88.05(19) . .
O11 Mo6 O10 87.20(19) . .
O20 Mo6 O7 169.5(2) . .
O13 Mo6 O7 86.11(17) 3_655 .
O12 Mo6 O7 74.28(16) . .
O11 Mo6 O7 84.88(17) . .
O10 Mo6 O7 73.25(16) . .
O6 Si1 O6 109.8(3) 3_655 .
O6 Si1 O7 109.3(2) 3_655 3_655
O6 Si1 O7 109.6(2) . 3_655
O6 Si1 O7 109.6(2) 3_655 .
O6 Si1 O7 109.3(2) . .
O7 Si1 O7 109.4(3) 3_655 .
Mo2 O1 Mo1 150.2(3) . .
Mo1 O2 Mo3 149.6(2) . 3_655
Mo3 O3 Mo5 120.5(2) . .
Mo1 O4 Mo3 120.5(2) . .
Mo3 O5 Mo2 149.5(3) 3_655 .
Si1 O6 Mo5 124.0(2) . .
Si1 O6 Mo3 123.8(2) . .
Mo5 O6 Mo3 92.45(14) . .
Si1 O6 Mo1 124.1(2) . .
Mo5 O6 Mo1 91.51(14) . .
Mo3 O6 Mo1 91.56(14) . .
Si1 O7 Mo2 123.4(2) . .
Si1 O7 Mo6 124.5(2) . .
Mo2 O7 Mo6 91.75(14) . .
Si1 O7 Mo4 123.6(2) . .
Mo2 O7 Mo4 92.51(14) . .
Mo6 O7 Mo4 91.67(14) . .
Mo5 O8 Mo1 121.1(2) . .
Mo4 O9 Mo2 120.9(2) . .
Mo2 O10 Mo6 121.1(2) . .
Mo5 O11 Mo6 150.8(3) . .
Mo6 O12 Mo4 120.6(2) . .
Mo6 O13 Mo4 149.3(2) 3_655 .
Mo4 O14 Mo5 149.7(3) . 3_655
C13 N5 H5A 120.0 . .
C13 N5 H5B 120.0 . .
H5A N5 H5B 120.0 . .
C14 N6 C14 116.0(11) 3_565 .
C13 C12 C13 116.0(11) . 3_565
C13 C12 H12 122.0 . .
C13 C12 H12 122.0 3_565 .
C14 C13 C12 121.5(6) . .
C14 C13 N5 124.2(13) . .
C12 C13 N5 114.2(13) . .
C13 C14 N6 122.5(7) . .
C13 C14 H14 118.8 . .
N6 C14 H14 118.8 . .
C2 N1 H1A 119.5 . .
C2 N1 H1B 120.5 . .
H1A N1 H1B 120.0 . .
C5 N2 C1 132.4(19) . .
C5 N2 H2 116.6 . .
C1 N2 H2 111.0 . .
N2 C1 C2 114.2(13) . .
N2 C1 H1 122.9 . .
C2 C1 H1 122.9 . .
C3 C2 C1 115.1(13) . .
C3 C2 N1 120.5(11) . .
C1 C2 N1 124.0(13) . .
C4 C3 C2 120.3(12) . .
C4 C3 H3 119.9 . .
C2 C3 H3 119.9 . .
C3 C4 C5 122.1(15) . .
C3 C4 H4 119.0 . .
C5 C4 H4 119.0 . .
N2 C5 C4 115.8(16) . .
N2 C5 H5 122.1 . .
C4 C5 H5 122.1 . .
C7 N3 H3A 120.0 . .
C7 N3 H3B 119.9 . .
H3A N3 H3B 120.1 . .
C6 N4 C10 124.4(7) . .
C6 N4 H4A 117.4 . .
C10 N4 H4A 118.1 . .
N4 C6 C7 121.2(8) . .
N4 C6 H6 119.4 . .
C7 C6 H6 119.4 . .
N3 C7 C8 122.9(7) . .
N3 C7 C6 121.5(8) . .
C8 C7 C6 115.5(8) . .
C9 C8 C7 121.8(7) . .
C9 C8 H8 119.1 . .
C7 C8 H8 119.1 . .
C8 C9 C10 120.5(8) . .
C8 C9 H9 119.8 . .
C10 C9 H9 119.8 . .
N4 C10 C9 116.7(8) . .
N4 C10 H10 121.7 . .
C9 C10 H10 121.7 . .
H5W O3W H6W 110.7 . .
H1W O1W H2W 104.5 . .
H3W O2W H4W 101.2 . .

loop_
_geom_bond_atom_site_label_1
_geom_bond_atom_site_label_2
_geom_bond_distance
_geom_bond_site_symmetry_2
Mo1 O15 1.657(4) .
Mo1 O2 1.873(4) .
Mo1 O4 1.916(4) .
Mo1 O1 1.918(4) .
Mo1 O8 1.943(5) .
Mo1 O6 2.348(4) .
Mo2 O18 1.663(4) .
Mo2 O1 1.854(4) .
Mo2 O5 1.911(4) .
Mo2 O10 1.915(4) .
Mo2 O9 1.971(4) .
Mo2 O7 2.335(4) .
Mo3 O17 1.687(4) .
Mo3 O5 1.871(4) 3_655
Mo3 O3 1.903(5) .
Mo3 O2 1.917(4) 3_655
Mo3 O4 1.948(4) .
Mo3 O6 2.334(4) .
Mo4 O19 1.664(4) .
Mo4 O14 1.860(4) .
Mo4 O9 1.920(4) .
Mo4 O13 1.925(4) .
Mo4 O12 1.958(4) .
Mo4 O7 2.349(4) .
Mo5 O16 1.670(5) .
Mo5 O11 1.859(4) .
Mo5 O8 1.906(4) .
Mo5 O14 1.934(4) 3_655
Mo5 O3 1.975(4) .
Mo5 O6 2.331(4) .
Mo6 O20 1.672(4) .
Mo6 O13 1.884(4) 3_655
Mo6 O12 1.915(5) .
Mo6 O11 1.918(4) .
Mo6 O10 1.940(4) .
Mo6 O7 2.342(4) .
Si1 O6 1.616(4) 3_655
Si1 O6 1.616(4) .
Si1 O7 1.624(4) 3_655
Si1 O7 1.624(4) .
O2 Mo3 1.917(4) 3_655
O5 Mo3 1.871(4) 3_655
O13 Mo6 1.884(4) 3_655
O14 Mo5 1.934(4) 3_655
N5 C13 1.3996(10) .
N5 H5A 0.8600 .
N5 H5B 0.8600 .
N6 C14 1.377(10) 3_565
N6 C14 1.377(10) .
C12 C13 1.3896(10) .
C12 C13 1.3896(10) 3_565
C12 H12 0.9300 .
C13 C14 1.361(8) .
C14 H14 0.9300 .
N1 C2 1.425(15) .
N1 H1A 0.8597 .
N1 H1B 0.8601 .
N2 C5 1.212(19) .
N2 C1 1.26(2) .
N2 H2 0.8596 .
C1 C2 1.485(19) .
C1 H1 0.9300 .
C2 C3 1.376(14) .
C3 C4 1.308(16) .
C3 H3 0.9300 .
C4 C5 1.369(19) .
C4 H4 0.9300 .
C5 H5 0.9300 .
N3 C7 1.371(11) .
N3 H3A 0.8605 .
N3 H3B 0.8598 .
N4 C6 1.300(10) .
N4 C10 1.330(10) .
N4 H4A 0.8596 .
C6 C7 1.392(10) .
C6 H6 0.9300 .
C7 C8 1.379(12) .
C8 C9 1.348(12) .
C8 H8 0.9300 .
C9 C10 1.381(11) .
C9 H9 0.9300 .
C10 H10 0.9300 .
O3W H5W 0.8500 .
O3W H6W 0.8501 .
O1W H1W 0.8497 .
O1W H2W 0.8489 .
O2W H3W 0.8499 .
O2W H4W 0.8499 .

loop_
_geom_torsion_atom_site_label_1
_geom_torsion_atom_site_label_2
_geom_torsion_atom_site_label_3
_geom_torsion_atom_site_label_4
_geom_torsion
_geom_torsion_site_symmetry_1
_geom_torsion_site_symmetry_2
_geom_torsion_site_symmetry_3
_geom_torsion_site_symmetry_4
O18 Mo2 O1 Mo1 -133.6(5) . . . .
O5 Mo2 O1 Mo1 -31.8(5) . . . .
O10 Mo2 O1 Mo1 127.2(5) . . . .
O9 Mo2 O1 Mo1 39.9(9) . . . .
O7 Mo2 O1 Mo1 53.5(5) . . . .
O15 Mo1 O1 Mo2 134.2(5) . . . .
O2 Mo1 O1 Mo2 31.8(5) . . . .
O4 Mo1 O1 Mo2 -52.4(9) . . . .
O8 Mo1 O1 Mo2 -128.0(5) . . . .
O6 Mo1 O1 Mo2 -54.7(5) . . . .
O15 Mo1 O2 Mo3 -132.3(5) . . . 3_655
O4 Mo1 O2 Mo3 129.5(5) . . . 3_655
O1 Mo1 O2 Mo3 -29.6(5) . . . 3_655
O8 Mo1 O2 Mo3 43.4(9) . . . 3_655
O6 Mo1 O2 Mo3 55.6(5) . . . 3_655
O17 Mo3 O3 Mo5 169.9(3) . . . .
O5 Mo3 O3 Mo5 -86.8(3) 3_655 . . .
O2 Mo3 O3 Mo5 -1.3(7) 3_655 . . .
O4 Mo3 O3 Mo5 73.2(3) . . . .
O6 Mo3 O3 Mo5 -0.7(2) . . . .
O16 Mo5 O3 Mo3 -172.6(3) . . . .
O11 Mo5 O3 Mo3 17.7(7) . . . .
O8 Mo5 O3 Mo3 -73.7(3) . . . .
O14 Mo5 O3 Mo3 86.5(3) 3_655 . . .
O6 Mo5 O3 Mo3 0.7(2) . . . .
O15 Mo1 O4 Mo3 171.2(3) . . . .
O2 Mo1 O4 Mo3 -85.7(3) . . . .
O1 Mo1 O4 Mo3 -2.3(7) . . . .
O8 Mo1 O4 Mo3 73.3(3) . . . .
O6 Mo1 O4 Mo3 0.0(2) . . . .
O17 Mo3 O4 Mo1 -173.0(3) . . . .
O5 Mo3 O4 Mo1 13.5(7) 3_655 . . .
O3 Mo3 O4 Mo1 -74.2(3) . . . .
O2 Mo3 O4 Mo1 85.9(3) 3_655 . . .
O6 Mo3 O4 Mo1 0.0(2) . . . .
O18 Mo2 O5 Mo3 133.4(5) . . . 3_655
O1 Mo2 O5 Mo3 30.8(5) . . . 3_655
O10 Mo2 O5 Mo3 -57.7(8) . . . 3_655
O9 Mo2 O5 Mo3 -130.1(5) . . . 3_655
O7 Mo2 O5 Mo3 -56.9(5) . . . 3_655
O6 Si1 O6 Mo5 177.8(3) 3_655 . . .
O7 Si1 O6 Mo5 -62.2(3) 3_655 . . .
O7 Si1 O6 Mo5 57.6(3) . . . .
O6 Si1 O6 Mo3 -61.34(19) 3_655 . . .
O7 Si1 O6 Mo3 58.6(3) 3_655 . . .
O7 Si1 O6 Mo3 178.5(2) . . . .
O6 Si1 O6 Mo1 58.16(18) 3_655 . . .
O7 Si1 O6 Mo1 178.1(2) 3_655 . . .
O7 Si1 O6 Mo1 -62.0(3) . . . .
O16 Mo5 O6 Si1 167.4(9) . . . .
O11 Mo5 O6 Si1 -40.2(3) . . . .
O8 Mo5 O6 Si1 -134.2(3) . . . .
O14 Mo5 O6 Si1 46.2(3) 3_655 . . .
O3 Mo5 O6 Si1 134.0(3) . . . .
O16 Mo5 O6 Mo3 32.9(10) . . . .
O11 Mo5 O6 Mo3 -174.62(17) . . . .
O8 Mo5 O6 Mo3 91.35(18) . . . .
O14 Mo5 O6 Mo3 -88.27(16) 3_655 . . .
O3 Mo5 O6 Mo3 -0.48(16) . . . .
O16 Mo5 O6 Mo1 -58.7(10) . . . .
O11 Mo5 O6 Mo1 93.76(17) . . . .
O8 Mo5 O6 Mo1 -0.27(16) . . . .
O14 Mo5 O6 Mo1 -179.89(17) 3_655 . . .
O3 Mo5 O6 Mo1 -92.11(18) . . . .
O17 Mo3 O6 Si1 171.6(9) . . . .
O5 Mo3 O6 Si1 -41.5(3) 3_655 . . .
O3 Mo3 O6 Si1 -134.1(3) . . . .
O2 Mo3 O6 Si1 45.7(3) 3_655 . . .
O4 Mo3 O6 Si1 133.9(3) . . . .
O17 Mo3 O6 Mo5 -53.9(10) . . . .
O5 Mo3 O6 Mo5 93.05(17) 3_655 . . .
O3 Mo3 O6 Mo5 0.50(16) . . . .
O2 Mo3 O6 Mo5 -179.70(16) 3_655 . . .
O4 Mo3 O6 Mo5 -91.55(17) . . . .
O17 Mo3 O6 Mo1 37.7(10) . . . .
O5 Mo3 O6 Mo1 -175.38(17) 3_655 . . .
O3 Mo3 O6 Mo1 92.07(18) . . . .
O2 Mo3 O6 Mo1 -88.13(16) 3_655 . . .
O4 Mo3 O6 Mo1 0.02(16) . . . .
O15 Mo1 O6 Si1 178.5(9) . . . .
O2 Mo1 O6 Si1 -41.3(3) . . . .
O4 Mo1 O6 Si1 -133.7(3) . . . .
O1 Mo1 O6 Si1 45.5(3) . . . .
O8 Mo1 O6 Si1 134.1(3) . . . .
O15 Mo1 O6 Mo5 44.7(10) . . . .
O2 Mo1 O6 Mo5 -175.21(17) . . . .
O4 Mo1 O6 Mo5 92.46(18) . . . .
O1 Mo1 O6 Mo5 -88.39(17) . . . .
O8 Mo1 O6 Mo5 0.27(16) . . . .
O15 Mo1 O6 Mo3 -47.8(10) . . . .
O2 Mo1 O6 Mo3 92.31(16) . . . .
O4 Mo1 O6 Mo3 -0.03(16) . . . .
O1 Mo1 O6 Mo3 179.13(17) . . . .
O8 Mo1 O6 Mo3 -92.22(18) . . . .
O6 Si1 O7 Mo2 -61.9(3) 3_655 . . .
O6 Si1 O7 Mo2 58.4(3) . . . .
O7 Si1 O7 Mo2 178.3(3) 3_655 . . .
O6 Si1 O7 Mo6 178.2(2) 3_655 . . .
O6 Si1 O7 Mo6 -61.5(3) . . . .
O7 Si1 O7 Mo6 58.44(18) 3_655 . . .
O6 Si1 O7 Mo4 58.2(3) 3_655 . . .
O6 Si1 O7 Mo4 178.5(2) . . . .
O7 Si1 O7 Mo4 -61.54(18) 3_655 . . .
O18 Mo2 O7 Si1 172.6(9) . . . .
O1 Mo2 O7 Si1 -41.0(3) . . . .
O5 Mo2 O7 Si1 46.0(3) . . . .
O10 Mo2 O7 Si1 -134.3(3) . . . .
O9 Mo2 O7 Si1 134.1(3) . . . .
O18 Mo2 O7 Mo6 -53.0(10) . . . .
O1 Mo2 O7 Mo6 93.39(17) . . . .
O5 Mo2 O7 Mo6 -179.61(17) . . . .
O10 Mo2 O7 Mo6 0.08(16) . . . .
O9 Mo2 O7 Mo6 -91.46(17) . . . .
O18 Mo2 O7 Mo4 38.7(10) . . . .
O1 Mo2 O7 Mo4 -174.87(17) . . . .
O5 Mo2 O7 Mo4 -87.87(17) . . . .
O10 Mo2 O7 Mo4 91.83(18) . . . .
O9 Mo2 O7 Mo4 0.29(15) . . . .
O20 Mo6 O7 Si1 176.4(10) . . . .
O13 Mo6 O7 Si1 -41.7(3) 3_655 . . .
O12 Mo6 O7 Si1 -133.7(3) . . . .
O11 Mo6 O7 Si1 44.9(3) . . . .
O10 Mo6 O7 Si1 133.6(3) . . . .
O20 Mo6 O7 Mo2 42.8(11) . . . .
O13 Mo6 O7 Mo2 -175.33(17) 3_655 . . .
O12 Mo6 O7 Mo2 92.66(18) . . . .
O11 Mo6 O7 Mo2 -88.69(17) . . . .
O10 Mo6 O7 Mo2 -0.08(16) . . . .
O20 Mo6 O7 Mo4 -49.8(11) . . . .
O13 Mo6 O7 Mo4 92.11(17) 3_655 . . .
O12 Mo6 O7 Mo4 0.10(16) . . . .
O11 Mo6 O7 Mo4 178.75(17) . . . .
O10 Mo6 O7 Mo4 -92.65(18) . . . .
O19 Mo4 O7 Si1 169.4(9) . . . .
O14 Mo4 O7 Si1 -41.1(3) . . . .
O9 Mo4 O7 Si1 -134.0(3) . . . .
O13 Mo4 O7 Si1 46.3(3) . . . .
O12 Mo4 O7 Si1 134.4(3) . . . .
O19 Mo4 O7 Mo2 -56.9(11) . . . .
O14 Mo4 O7 Mo2 92.59(17) . . . .
O9 Mo4 O7 Mo2 -0.30(16) . . . .
O13 Mo4 O7 Mo2 -179.92(17) . . . .
O12 Mo4 O7 Mo2 -91.92(18) . . . .
O19 Mo4 O7 Mo6 34.9(11) . . . .
O14 Mo4 O7 Mo6 -175.59(17) . . . .
O9 Mo4 O7 Mo6 91.53(18) . . . .
O13 Mo4 O7 Mo6 -88.10(16) . . . .
O12 Mo4 O7 Mo6 -0.09(16) . . . .
O16 Mo5 O8 Mo1 169.8(3) . . . .
O11 Mo5 O8 Mo1 -86.1(3) . . . .
O14 Mo5 O8 Mo1 1.4(7) 3_655 . . .
O3 Mo5 O8 Mo1 73.5(3) . . . .
O6 Mo5 O8 Mo1 0.4(2) . . . .
O15 Mo1 O8 Mo5 -172.0(3) . . . .
O2 Mo1 O8 Mo5 12.3(7) . . . .
O4 Mo1 O8 Mo5 -74.5(3) . . . .
O1 Mo1 O8 Mo5 85.2(3) . . . .
O6 Mo1 O8 Mo5 -0.4(2) . . . .
O19 Mo4 O9 Mo2 170.9(3) . . . .
O14 Mo4 O9 Mo2 -85.4(3) . . . .
O13 Mo4 O9 Mo2 1.4(7) . . . .
O12 Mo4 O9 Mo2 74.0(3) . . . .
O7 Mo4 O9 Mo2 0.4(2) . . . .
O18 Mo2 O9 Mo4 -172.6(3) . . . .
O1 Mo2 O9 Mo4 13.8(7) . . . .
O5 Mo2 O9 Mo4 85.5(3) . . . .
O10 Mo2 O9 Mo4 -74.5(3) . . . .
O7 Mo2 O9 Mo4 -0.4(2) . . . .
O18 Mo2 O10 Mo6 169.8(3) . . . .
O1 Mo2 O10 Mo6 -86.7(3) . . . .
O5 Mo2 O10 Mo6 0.7(7) . . . .
O9 Mo2 O10 Mo6 73.2(3) . . . .
O7 Mo2 O10 Mo6 -0.1(2) . . . .
O20 Mo6 O10 Mo2 -172.7(3) . . . .
O13 Mo6 O10 Mo2 13.3(7) 3_655 . . .
O12 Mo6 O10 Mo2 -74.0(3) . . . .
O11 Mo6 O10 Mo2 85.6(3) . . . .
O7 Mo6 O10 Mo2 0.1(2) . . . .
O16 Mo5 O11 Mo6 -133.9(5) . . . .
O8 Mo5 O11 Mo6 125.9(6) . . . .
O14 Mo5 O11 Mo6 -33.3(5) 3_655 . . .
O3 Mo5 O11 Mo6 35.6(9) . . . .
O6 Mo5 O11 Mo6 51.8(5) . . . .
O20 Mo6 O11 Mo5 134.8(6) . . . .
O13 Mo6 O11 Mo5 33.1(5) 3_655 . . .
O12 Mo6 O11 Mo5 -49.6(9) . . . .
O10 Mo6 O11 Mo5 -126.7(6) . . . .
O7 Mo6 O11 Mo5 -53.3(5) . . . .
O20 Mo6 O12 Mo4 171.7(3) . . . .
O13 Mo6 O12 Mo4 -85.8(3) 3_655 . . .
O11 Mo6 O12 Mo4 -3.9(7) . . . .
O10 Mo6 O12 Mo4 73.0(3) . . . .
O7 Mo6 O12 Mo4 -0.1(2) . . . .
O19 Mo4 O12 Mo6 -173.4(3) . . . .
O14 Mo4 O12 Mo6 13.1(7) . . . .
O9 Mo4 O12 Mo6 -73.7(3) . . . .
O13 Mo4 O12 Mo6 85.8(3) . . . .
O7 Mo4 O12 Mo6 0.1(2) . . . .
O19 Mo4 O13 Mo6 131.5(5) . . . 3_655
O14 Mo4 O13 Mo6 28.7(5) . . . 3_655
O9 Mo4 O13 Mo6 -59.1(8) . . . 3_655
O12 Mo4 O13 Mo6 -131.7(5) . . . 3_655
O7 Mo4 O13 Mo6 -58.1(5) . . . 3_655
O19 Mo4 O14 Mo5 -130.7(5) . . . 3_655
O9 Mo4 O14 Mo5 128.6(5) . . . 3_655
O13 Mo4 O14 Mo5 -29.9(5) . . . 3_655
O12 Mo4 O14 Mo5 42.8(9) . . . 3_655
O7 Mo4 O14 Mo5 55.2(5) . . . 3_655
C13 C12 C13 C14 0.4(9) 3_565 . . .
C13 C12 C13 N5 176.3(16) 3_565 . . .
C12 C13 C14 N6 -0.9(18) . . . .
N5 C13 C14 N6 -176.4(16) . . . .
C14 N6 C14 C13 0.4(9) 3_565 . . .
C5 N2 C1 C2 3(3) . . . .
N2 C1 C2 C3 -4.3(18) . . . .
N2 C1 C2 N1 -176.9(14) . . . .
C1 C2 C3 C4 4.6(17) . . . .
N1 C2 C3 C4 177.5(12) . . . .
C2 C3 C4 C5 -4(2) . . . .
C1 N2 C5 C4 -2(3) . . . .
C3 C4 C5 N2 2(2) . . . .
C10 N4 C6 C7 -0.1(12) . . . .
N4 C6 C7 N3 176.9(8) . . . .
N4 C6 C7 C8 0.3(12) . . . .
N3 C7 C8 C9 -176.0(8) . . . .
C6 C7 C8 C9 0.5(12) . . . .
C7 C8 C9 C10 -1.7(13) . . . .
C6 N4 C10 C9 -1.1(12) . . . .
C8 C9 C10 N4 1.9(12) . . . .
